data_7115047
loop_
_publ_author_name
'Liddle, Stephen T.'
'Clegg, William'

_publ_section_title
;
 Synthesis and structure of the novel mixed anion--dianion lithium cage
 compound [(6-LiCH2Py-2-OLi)4(6-CH3Py-2-OLi)2(THF)9]
;
_journal_issue 17
_journal_name_full 'Chemical Communications'
_journal_page_first 1584
_journal_paper_doi 10.1039/b104680m
_journal_year 2001
_chemical_formula_sum 'C80 H120 Li10 N6 O17'
_chemical_formula_weight 1507.22
_chemical_name_systematic
;
?
;
_space_group_IT_number 1
_symmetry_cell_setting triclinic
_symmetry_space_group_name_Hall 'P 1'
_symmetry_space_group_name_H-M 'P 1'
_atom_sites_solution_hydrogens geom
_atom_sites_solution_primary direct
_atom_sites_solution_secondary difmap
_audit_creation_method SHELXL-97
_cell_angle_alpha 106.1560(10)
_cell_angle_beta 99.760(2)
_cell_angle_gamma 104.4510(10)
_cell_formula_units_Z 1
_cell_length_a 12.1861(12)
_cell_length_b 13.4120(12)
_cell_length_c 14.5875(14)
_cell_measurement_reflns_used 6323
_cell_measurement_temperature 160(2)
_cell_measurement_theta_max 28.47
_cell_measurement_theta_min 2.58
_cell_volume 2143.1(4)
_computing_cell_refinement 'local programs'
_computing_data_collection 'Siemens SMART'
_computing_data_reduction 'Siemens SAINT'
_computing_molecular_graphics 'Siemens SHELXTL'
_computing_publication_material 'SHELXTL and local programs'
_computing_structure_refinement 'Siemens SHELXTL'
_computing_structure_solution SIR97
_diffrn_ambient_temperature 160(2)
_diffrn_measured_fraction_theta_full 0.972
_diffrn_measured_fraction_theta_max 0.972
_diffrn_measurement_device_type 'Siemens SMART CCD diffractometer'
_diffrn_measurement_method '\w rotation with narrow frames'
_diffrn_radiation_monochromator graphite
_diffrn_radiation_source 'fine-focus sealed tube'
_diffrn_radiation_type MoK\a
_diffrn_radiation_wavelength 0.71073
_diffrn_reflns_av_R_equivalents 0.0280
_diffrn_reflns_av_sigmaI/netI 0.1062
_diffrn_reflns_limit_h_max 13
_diffrn_reflns_limit_h_min -14
_diffrn_reflns_limit_k_max 15
_diffrn_reflns_limit_k_min -15
_diffrn_reflns_limit_l_max 17
_diffrn_reflns_limit_l_min -17
_diffrn_reflns_number 13722
_diffrn_reflns_theta_full 25.00
_diffrn_reflns_theta_max 25.00
_diffrn_reflns_theta_min 1.66
_diffrn_standards_decay_% 0
_diffrn_standards_number 0
_exptl_absorpt_coefficient_mu 0.079
_exptl_absorpt_correction_T_max 1.0000
_exptl_absorpt_correction_T_min 0.7272
_exptl_absorpt_correction_type empirical
_exptl_crystal_colour yellow
_exptl_crystal_density_diffrn 1.168
_exptl_crystal_density_method 'not measured'
_exptl_crystal_description block
_exptl_crystal_F_000 808
_exptl_crystal_size_max 0.48
_exptl_crystal_size_mid 0.40
_exptl_crystal_size_min 0.22
_refine_diff_density_max 0.395
_refine_diff_density_min -0.255
_refine_diff_density_rms 0.062
_refine_ls_abs_structure_details 'Flack H D (1983), Acta Cryst. A39, 876-881'
_refine_ls_abs_structure_Flack 0(2)
_refine_ls_extinction_coef 0.0000(14)
_refine_ls_extinction_expression Fc^*^=kFc[1+0.001xFc^2^\l^3^/sin(2\q)]^-1/4^
_refine_ls_extinction_method SHELXL
_refine_ls_goodness_of_fit_ref 1.132
_refine_ls_hydrogen_treatment mixed
_refine_ls_matrix_type full
_refine_ls_number_parameters 932
_refine_ls_number_reflns 12522
_refine_ls_number_restraints 51
_refine_ls_restrained_S_all 1.576
_refine_ls_R_factor_all 0.1088
_refine_ls_R_factor_gt 0.0930
_refine_ls_shift/su_max 7.800
_refine_ls_shift/su_mean 0.029
_refine_ls_structure_factor_coef Fsqd
_refine_ls_weighting_details 'calc w=1/[\s^2^(Fo^2^)+(0.0816P)^2^+0.0000P] where P=(Fo^2^+2Fc^2^)/3'
_refine_ls_weighting_scheme calc
_refine_ls_wR_factor_gt 0.2017
_refine_ls_wR_factor_ref 0.2103
_reflns_number_gt 9624
_reflns_number_total 12522
_reflns_threshold_expression >2sigma(I)
_cod_data_source_file b104680m.txt
_cod_data_source_block stl36
_cod_original_sg_symbol_H-M P1
_cod_database_code 7115047

loop_
_symmetry_equiv_pos_as_xyz
'x, y, z'

loop_
_atom_site_label
_atom_site_type_symbol
_atom_site_fract_x
_atom_site_fract_y
_atom_site_fract_z
_atom_site_U_iso_or_equiv
_atom_site_adp_type
_atom_site_occupancy
_atom_site_symmetry_multiplicity
_atom_site_calc_flag
_atom_site_refinement_flags
Li1 Li 0.5459(12) 0.2035(10) 0.7134(10) 0.021(3) Uani 1 1 d .
Li2 Li 0.4437(14) 0.2608(11) 0.9286(10) 0.028(3) Uani 1 1 d .
Li3 Li 0.1761(14) 0.1410(10) 0.8961(11) 0.028(4) Uani 1 1 d .
Li4 Li 0.1106(12) 0.3157(10) 0.9775(9) 0.022(3) Uani 1 1 d U
Li5 Li 0.3394(13) 0.3952(11) 1.0313(10) 0.024(3) Uani 1 1 d U
Li6 Li 0.1834(13) 0.0368(11) 1.0373(10) 0.025(3) Uani 1 1 d U
Li7 Li 0.3976(12) 0.1828(11) 1.0765(9) 0.022(3) Uani 1 1 d U
Li8 Li 0.1571(15) 0.2537(11) 1.1328(10) 0.029(4) Uani 1 1 d .
Li9 Li 0.3781(15) 0.3467(13) 1.2253(11) 0.034(4) Uani 1 1 d U
Li10 Li 0.5518(18) 0.5743(11) 1.4495(11) 0.043(5) Uani 1 1 d .
O1 O 0.2250(5) 0.2917(4) 0.9011(4) 0.0250(14) Uani 1 1 d .
N1 N 0.3800(6) 0.3309(5) 0.8369(5) 0.0199(15) Uani 1 1 d .
C1 C 0.2640(8) 0.3160(6) 0.8286(6) 0.023(2) Uani 1 1 d .
C2 C 0.1916(9) 0.3233(7) 0.7481(6) 0.033(2) Uani 1 1 d .
H2A H 0.1099 0.3094 0.7418 0.039 Uiso 1 1 calc R
C3 C 0.2432(11) 0.3520(8) 0.6759(6) 0.043(3) Uani 1 1 d .
H3A H 0.1961 0.3582 0.6200 0.051 Uiso 1 1 calc R
C4 C 0.3612(11) 0.3711(7) 0.6862(7) 0.038(3) Uani 1 1 d .
H4A H 0.3961 0.3922 0.6382 0.045 Uiso 1 1 calc R
C5 C 0.4310(9) 0.3594(6) 0.7675(6) 0.031(2) Uani 1 1 d .
C6 C 0.5515(10) 0.3739(8) 0.7792(8) 0.046(3) Uani 1 1 d .
H6A H 0.5955 0.4053 0.8497 0.055 Uiso 1 1 calc R
H6B H 0.5860 0.4206 0.7428 0.055 Uiso 1 1 calc R
O2 O 0.2795(5) 0.0782(4) 0.9552(4) 0.0230(13) Uani 1 1 d .
N2 N 0.4359(7) 0.1024(5) 0.8907(5) 0.0239(16) Uani 1 1 d .
C7 C 0.3435(7) 0.0328(6) 0.9016(5) 0.0173(16) Uani 1 1 d U
C8 C 0.3176(8) -0.0803(7) 0.8622(6) 0.029(2) Uani 1 1 d .
H8A H 0.2507 -0.1289 0.8695 0.035 Uiso 1 1 calc R
C9 C 0.3944(9) -0.1190(7) 0.8116(6) 0.031(2) Uani 1 1 d .
H9A H 0.3797 -0.1956 0.7843 0.037 Uiso 1 1 calc R
C10 C 0.4883(9) -0.0503(7) 0.8008(6) 0.030(2) Uani 1 1 d .
H10A H 0.5385 -0.0793 0.7657 0.036 Uiso 1 1 calc R
C11 C 0.5146(9) 0.0659(7) 0.8409(5) 0.026(2) Uani 1 1 d .
C12 C 0.6092(9) 0.1411(9) 0.8322(7) 0.041(2) Uani 1 1 d .
H12A H 0.6691 0.1062 0.8153 0.049 Uiso 1 1 calc R
H12B H 0.6452 0.2023 0.8955 0.049 Uiso 1 1 calc R
O3 O 0.4544(5) 0.3271(4) 1.0687(4) 0.0262(14) Uani 1 1 d .
N3 N 0.5476(6) 0.3896(5) 1.2303(5) 0.0231(16) Uani 1 1 d .
C13 C 0.5542(8) 0.3822(6) 1.1390(6) 0.0225(19) Uani 1 1 d .
C14 C 0.6584(11) 0.4255(9) 1.1186(8) 0.054(3) Uani 1 1 d .
H14A H 0.6617 0.4191 1.0527 0.065 Uiso 1 1 calc R
C15 C 0.7585(9) 0.4788(9) 1.1961(9) 0.052(3) Uani 1 1 d .
H15A H 0.8309 0.5087 1.1828 0.062 Uiso 1 1 calc R
C16 C 0.7549(10) 0.4888(9) 1.2894(7) 0.048(3) Uani 1 1 d .
H16A H 0.8230 0.5283 1.3424 0.057 Uiso 1 1 calc R
C17 C 0.6443(9) 0.4378(7) 1.3079(6) 0.030(2) Uani 1 1 d .
C18 C 0.6364(10) 0.4441(8) 1.4044(7) 0.043(3) Uani 1 1 d .
H18A H 0.7151 0.4644 1.4492 0.052 Uiso 1 1 calc R
H18B H 0.5877 0.3733 1.4052 0.052 Uiso 1 1 calc R
O4 O 0.2198(5) 0.3879(4) 1.1047(4) 0.0253(14) Uani 1 1 d .
N4 N 0.2857(6) 0.4459(5) 1.2706(5) 0.0251(17) Uani 1 1 d .
C19 C 0.2327(7) 0.4644(6) 1.1913(5) 0.0161(16) Uani 1 1 d U
C20 C 0.1898(9) 0.5527(7) 1.1977(7) 0.032(2) Uani 1 1 d .
H20A H 0.1540 0.5647 1.1403 0.038 Uiso 1 1 calc R
C21 C 0.2020(9) 0.6220(7) 1.2918(8) 0.042(3) Uani 1 1 d .
H21A H 0.1741 0.6832 1.2994 0.050 Uiso 1 1 calc R
C22 C 0.2543(10) 0.6035(8) 1.3753(8) 0.047(3) Uani 1 1 d .
H22A H 0.2597 0.6501 1.4393 0.057 Uiso 1 1 calc R
C23 C 0.2999(9) 0.5132(7) 1.3635(7) 0.034(2) Uani 1 1 d .
C24 C 0.3590(10) 0.4960(9) 1.4452(8) 0.052(3) Uani 1 1 d .
H24A H 0.3413 0.4170 1.4357 0.062 Uiso 1 1 calc R
H24B H 0.3394 0.5329 1.5062 0.062 Uiso 1 1 calc R
O5 O 0.2850(5) 0.1908(4) 1.1672(4) 0.0215(13) Uani 1 1 d .
N5 N 0.2568(6) 0.0168(5) 1.1650(5) 0.0217(16) Uani 1 1 d .
C25 C 0.2902(7) 0.1230(6) 1.2185(5) 0.0195(18) Uani 1 1 d .
C26 C 0.3280(11) 0.1599(8) 1.3203(7) 0.053(3) Uani 1 1 d .
H26A H 0.3471 0.2351 1.3575 0.063 Uiso 1 1 calc R
C27 C 0.3373(14) 0.0848(11) 1.3659(8) 0.079(5) Uani 1 1 d .
H27A H 0.3681 0.1082 1.4354 0.095 Uiso 1 1 calc R
C28 C 0.3014(11) -0.0261(9) 1.3104(8) 0.061(4) Uani 1 1 d .
H28A H 0.3027 -0.0793 1.3418 0.073 Uiso 1 1 calc R
C29 C 0.2647(9) -0.0564(8) 1.2110(7) 0.035(2) Uani 1 1 d .
C30 C 0.2343(12) -0.1714(8) 1.1472(9) 0.058(3) Uani 1 1 d .
H30A H 0.2197 -0.1756 1.0778 0.088 Uiso 1 1 calc R
H30B H 0.1636 -0.2153 1.1581 0.088 Uiso 1 1 calc R
H30C H 0.2993 -0.1995 1.1631 0.088 Uiso 1 1 calc R
O6 O 0.0761(5) 0.1697(4) 0.9928(4) 0.0208(13) Uani 1 1 d .
N6 N 0.0027(6) -0.0026(5) 0.9951(5) 0.0261(16) Uani 1 1 d .
C31 C -0.0133(7) 0.0888(6) 0.9824(5) 0.0159(17) Uani 1 1 d .
C32 C -0.1306(8) 0.0923(7) 0.9603(6) 0.027(2) Uani 1 1 d .
H32A H -0.1458 0.1552 0.9506 0.032 Uiso 1 1 calc R
C33 C -0.2194(9) 0.0053(8) 0.9533(7) 0.037(2) Uani 1 1 d .
H33A H -0.2977 0.0068 0.9378 0.044 Uiso 1 1 calc R
C34 C -0.1983(9) -0.0857(8) 0.9683(7) 0.038(2) Uani 1 1 d .
H34A H -0.2612 -0.1461 0.9651 0.046 Uiso 1 1 calc R
C35 C -0.0869(8) -0.0876(7) 0.9876(6) 0.031(2) Uani 1 1 d .
C36 C -0.0560(12) -0.1861(9) 1.0018(10) 0.067(4) Uani 1 1 d .
H36A H 0.0023 -0.1632 1.0650 0.100 Uiso 1 1 calc R
H36B H -0.0235 -0.2180 0.9479 0.100 Uiso 1 1 calc R
H36C H -0.1267 -0.2405 1.0016 0.100 Uiso 1 1 calc R
O7 O 0.4012(6) 0.0921(5) 0.6170(5) 0.0371(16) Uani 1 1 d .
C37 C 0.2879(10) 0.0783(10) 0.6313(9) 0.058(3) Uani 1 1 d .
H37A H 0.2923 0.0993 0.7028 0.069 Uiso 1 1 calc R
H37B H 0.2518 0.1259 0.6041 0.069 Uiso 1 1 calc R
C38 C 0.2194(16) -0.0308(13) 0.5840(19) 0.152(11) Uani 1 1 d .
H38A H 0.1577 -0.0369 0.5271 0.183 Uiso 1 1 calc R
H38B H 0.1808 -0.0589 0.6303 0.183 Uiso 1 1 calc R
C39 C 0.2949(12) -0.0958(9) 0.5496(8) 0.062(4) Uani 1 1 d .
H39A H 0.2656 -0.1362 0.4777 0.074 Uiso 1 1 calc R
H39B H 0.2986 -0.1485 0.5849 0.074 Uiso 1 1 calc R
C40 C 0.4121(10) -0.0130(8) 0.5728(7) 0.041(3) Uani 1 1 d .
H40A H 0.4706 -0.0277 0.6189 0.049 Uiso 1 1 calc R
H40B H 0.4382 -0.0162 0.5117 0.049 Uiso 1 1 calc R
O8 O 0.6534(8) 0.2047(6) 0.6245(5) 0.057(2) Uani 1 1 d .
C41 C 0.6527(15) 0.2601(13) 0.5551(11) 0.084(5) Uani 1 1 d .
H41A H 0.5753 0.2311 0.5066 0.101 Uiso 1 1 calc R
H41B H 0.6685 0.3392 0.5890 0.101 Uiso 1 1 calc R
C42 C 0.737(3) 0.244(3) 0.509(2) 0.221(17) Uani 1 1 d .
H42A H 0.7910 0.3158 0.5162 0.265 Uiso 1 1 calc R
H42B H 0.7003 0.2042 0.4381 0.265 Uiso 1 1 calc R
C43 C 0.8029(16) 0.1836(15) 0.5478(12) 0.092(5) Uani 1 1 d .
H43A H 0.8839 0.2304 0.5847 0.110 Uiso 1 1 calc R
H43B H 0.8058 0.1204 0.4945 0.110 Uiso 1 1 calc R
C44 C 0.7344(13) 0.1473(12) 0.6146(11) 0.071(4) Uani 1 1 d .
H44A H 0.6931 0.0677 0.5861 0.085 Uiso 1 1 calc R
H44B H 0.7873 0.1629 0.6798 0.085 Uiso 1 1 calc R
O9 O 0.0639(6) 0.0341(5) 0.7748(5) 0.0384(16) Uani 1 1 d .
C45 C -0.0251(10) 0.0615(9) 0.7214(8) 0.056(3) Uani 1 1 d .
H45A H 0.0017 0.0870 0.6691 0.067 Uiso 1 1 calc R
H45B H -0.0454 0.1207 0.7660 0.067 Uiso 1 1 calc R
C46 C -0.1271(11) -0.0367(11) 0.6775(11) 0.079(5) Uani 1 1 d .
H46A H -0.1837 -0.0362 0.7189 0.095 Uiso 1 1 calc R
H46B H -0.1671 -0.0420 0.6105 0.095 Uiso 1 1 calc R
C47 C -0.0808(12) -0.1261(11) 0.6734(13) 0.091(5) Uani 1 1 d .
H47A H -0.0649 -0.1541 0.6082 0.109 Uiso 1 1 calc R
H47B H -0.1374 -0.1866 0.6837 0.109 Uiso 1 1 calc R
C48 C 0.0284(11) -0.0831(8) 0.7523(8) 0.049(3) Uani 1 1 d .
H48A H 0.0149 -0.1022 0.8111 0.059 Uiso 1 1 calc R
H48B H 0.0893 -0.1132 0.7296 0.059 Uiso 1 1 calc R
O10 O 0.5169(6) 0.1208(5) 1.1319(4) 0.0324(15) Uani 1 1 d .
C49 C 0.5266(18) 0.0190(15) 1.0842(11) 0.122(8) Uani 1 1 d .
H49A H 0.5556 0.0200 1.0249 0.146 Uiso 1 1 calc R
H49B H 0.4493 -0.0381 1.0633 0.146 Uiso 1 1 calc R
C50 C 0.609(2) -0.0034(14) 1.1541(12) 0.138(10) Uani 1 1 d .
H50A H 0.5674 -0.0630 1.1754 0.166 Uiso 1 1 calc R
H50B H 0.6692 -0.0261 1.1233 0.166 Uiso 1 1 calc R
C51 C 0.657(2) 0.0844(17) 1.2282(16) 0.148(5) Uani 1 1 d U
H51A H 0.7425 0.1100 1.2350 0.178 Uiso 1 1 calc R
H51B H 0.6446 0.0703 1.2894 0.178 Uiso 1 1 calc R
C52 C 0.6059(18) 0.1674(13) 1.2138(15) 0.142(10) Uani 1 1 d .
H52A H 0.5768 0.1974 1.2716 0.171 Uiso 1 1 calc R
H52B H 0.6656 0.2280 1.2066 0.171 Uiso 1 1 calc R
O11 O 0.3995(7) 0.5428(5) 1.0302(5) 0.0426(19) Uani 1 1 d .
C53 C 0.5092(11) 0.5830(8) 1.0090(8) 0.057(4) Uani 1 1 d .
H53A H 0.5247 0.5240 0.9599 0.069 Uiso 1 1 calc R
H53B H 0.5741 0.6120 1.0698 0.069 Uiso 1 1 calc R
C54 C 0.498(2) 0.6705(14) 0.9691(12) 0.115(8) Uani 1 1 d .
H54A H 0.5260 0.7425 1.0223 0.138 Uiso 1 1 calc R
H54B H 0.5439 0.6737 0.9192 0.138 Uiso 1 1 calc R
C55 C 0.3772(19) 0.6401(14) 0.9258(14) 0.106(6) Uani 1 1 d .
H55A H 0.3573 0.5907 0.8567 0.127 Uiso 1 1 calc R
H55B H 0.3534 0.7055 0.9260 0.127 Uiso 1 1 calc R
C56 C 0.3166(13) 0.5836(9) 0.9858(9) 0.065(4) Uani 1 1 d .
H56A H 0.2942 0.6353 1.0365 0.078 Uiso 1 1 calc R
H56B H 0.2452 0.5234 0.9435 0.078 Uiso 1 1 calc R
O12 O -0.0189(7) 0.3722(6) 0.9357(5) 0.0481(19) Uani 1 1 d .
C57 C -0.0452(16) 0.4066(13) 0.8537(10) 0.090(5) Uani 1 1 d .
H57A H -0.1052 0.3462 0.7986 0.108 Uiso 1 1 calc R
H57B H 0.0261 0.4290 0.8309 0.108 Uiso 1 1 calc R
C58 C -0.089(2) 0.4991(16) 0.8860(14) 0.126(9) Uani 1 1 d .
H58A H -0.0327 0.5670 0.8871 0.151 Uiso 1 1 calc R
H58B H -0.1649 0.4864 0.8399 0.151 Uiso 1 1 calc R
C59 C -0.1045(12) 0.5091(9) 0.9828(10) 0.058(3) Uani 1 1 d .
H59A H -0.1835 0.5140 0.9866 0.070 Uiso 1 1 calc R
H59B H -0.0447 0.5747 1.0329 0.070 Uiso 1 1 calc R
C60 C -0.0898(10) 0.4059(8) 0.9979(9) 0.044(3) Uani 1 1 d .
H60A H -0.0511 0.4204 1.0678 0.053 Uiso 1 1 calc R
H60B H -0.1668 0.3489 0.9795 0.053 Uiso 1 1 calc R
O13 O 0.0430(6) 0.2385(5) 1.2094(5) 0.0405(17) Uani 1 1 d .
C61 C 0.031(3) 0.180(3) 1.267(2) 0.29(3) Uani 1 1 d .
H61A H 0.1030 0.1595 1.2824 0.350 Uiso 1 1 calc R
H61B H -0.0354 0.1117 1.2328 0.350 Uiso 1 1 calc R
C62 C 0.010(2) 0.240(3) 1.3581(15) 0.165(12) Uani 1 1 d .
H62A H 0.0809 0.2659 1.4136 0.198 Uiso 1 1 calc R
H62B H -0.0557 0.1939 1.3745 0.198 Uiso 1 1 calc R
C63 C -0.019(2) 0.3319(15) 1.3369(14) 0.126(9) Uani 1 1 d .
H63A H -0.0970 0.3334 1.3481 0.151 Uiso 1 1 calc R
H63B H 0.0403 0.4021 1.3795 0.151 Uiso 1 1 calc R
C64 C -0.0213(14) 0.3139(12) 1.2355(12) 0.079(5) Uani 1 1 d .
H64A H 0.0160 0.3835 1.2259 0.094 Uiso 1 1 calc R
H64B H -0.1030 0.2829 1.1940 0.094 Uiso 1 1 calc R
O14 O 0.6303(6) 0.6524(5) 1.5926(4) 0.0399(17) Uani 1 1 d .
C65 C 0.6742(11) 0.5941(8) 1.6489(7) 0.043(3) Uani 1 1 d .
H65A H 0.7537 0.5937 1.6426 0.051 Uiso 1 1 calc R
H65B H 0.6222 0.5176 1.6267 0.051 Uiso 1 1 calc R
C66 C 0.6778(11) 0.6526(8) 1.7531(7) 0.052(3) Uani 1 1 d .
H66A H 0.7508 0.7148 1.7856 0.063 Uiso 1 1 calc R
H66B H 0.6702 0.6027 1.7922 0.063 Uiso 1 1 calc R
C67 C 0.5713(11) 0.6912(9) 1.7386(8) 0.049(3) Uani 1 1 d .
H67A H 0.4977 0.6315 1.7256 0.059 Uiso 1 1 calc R
H67B H 0.5765 0.7536 1.7965 0.059 Uiso 1 1 calc R
C68 C 0.5796(10) 0.7246(8) 1.6500(7) 0.044(3) Uani 1 1 d .
H68A H 0.5009 0.7173 1.6119 0.053 Uiso 1 1 calc R
H68B H 0.6298 0.8015 1.6698 0.053 Uiso 1 1 calc R
O15 O 0.5784(7) 0.6874(5) 1.3901(5) 0.0467(19) Uani 1 1 d .
C69 C 0.5466(11) 0.6633(8) 1.2852(8) 0.051(3) Uani 1 1 d .
H69A H 0.6071 0.6391 1.2559 0.061 Uiso 1 1 calc R
H69B H 0.4708 0.6039 1.2551 0.061 Uiso 1 1 calc R
C70 C 0.5371(18) 0.7603(11) 1.2668(10) 0.097(6) Uani 1 1 d .
H70A H 0.5907 0.7805 1.2263 0.117 Uiso 1 1 calc R
H70B H 0.4560 0.7480 1.2302 0.117 Uiso 1 1 calc R
C71 C 0.567(2) 0.8450(11) 1.3580(10) 0.107(7) Uani 1 1 d .
H71A H 0.5078 0.8841 1.3598 0.129 Uiso 1 1 calc R
H71B H 0.6445 0.8981 1.3682 0.129 Uiso 1 1 calc R
C72 C 0.5699(14) 0.7947(9) 1.4339(8) 0.070(4) Uani 1 1 d .
H72A H 0.6383 0.8387 1.4907 0.084 Uiso 1 1 calc R
H72B H 0.4977 0.7892 1.4573 0.084 Uiso 1 1 calc R

loop_
_atom_site_aniso_label
_atom_site_aniso_U_11
_atom_site_aniso_U_22
_atom_site_aniso_U_33
_atom_site_aniso_U_23
_atom_site_aniso_U_13
_atom_site_aniso_U_12
Li1 0.010(7) 0.021(7) 0.029(7) 0.008(6) 0.002(6) 0.000(6)
Li2 0.041(10) 0.027(8) 0.014(7) 0.003(6) 0.007(6) 0.016(7)
Li3 0.045(11) 0.010(6) 0.036(8) 0.015(6) 0.010(7) 0.015(6)
Li4 0.022(3) 0.022(3) 0.023(3) 0.0075(17) 0.0057(16) 0.0077(17)
Li5 0.024(3) 0.023(3) 0.024(3) 0.0088(17) 0.0060(16) 0.0072(17)
Li6 0.025(3) 0.025(3) 0.025(3) 0.0084(17) 0.0063(16) 0.0072(17)
Li7 0.022(3) 0.021(3) 0.022(3) 0.0066(17) 0.0050(16) 0.0070(17)
Li8 0.058(11) 0.025(7) 0.022(7) 0.014(6) 0.017(7) 0.033(7)
Li9 0.034(4) 0.034(4) 0.035(4) 0.0112(19) 0.0098(17) 0.0102(18)
Li10 0.089(15) 0.016(7) 0.022(8) 0.007(6) -0.007(8) 0.024(8)
O1 0.038(4) 0.014(3) 0.024(3) 0.010(2) 0.014(3) 0.002(3)
N1 0.026(4) 0.007(3) 0.022(4) 0.004(3) 0.009(3) -0.003(3)
C1 0.039(6) 0.009(4) 0.030(5) 0.012(3) 0.013(4) 0.014(4)
C2 0.032(6) 0.034(5) 0.034(5) 0.018(4) -0.002(4) 0.014(4)
C3 0.080(9) 0.049(6) 0.021(5) 0.025(4) 0.017(5) 0.041(6)
C4 0.080(9) 0.031(5) 0.032(5) 0.031(4) 0.032(5) 0.035(5)
C5 0.054(7) 0.010(4) 0.030(5) 0.007(3) 0.023(4) 0.000(4)
C6 0.055(8) 0.027(5) 0.051(7) 0.008(5) 0.031(6) -0.002(5)
O2 0.029(4) 0.025(3) 0.020(3) 0.008(2) 0.007(2) 0.018(3)
N2 0.039(5) 0.017(3) 0.015(3) -0.002(3) 0.005(3) 0.015(3)
C7 0.018(2) 0.018(2) 0.016(2) 0.0058(14) 0.0036(14) 0.0062(14)
C8 0.022(5) 0.024(5) 0.034(5) 0.002(4) 0.002(4) 0.005(4)
C9 0.049(7) 0.018(4) 0.020(4) -0.008(3) 0.009(4) 0.016(4)
C10 0.045(7) 0.031(5) 0.023(5) 0.007(4) 0.009(4) 0.030(5)
C11 0.050(7) 0.031(5) 0.007(4) 0.008(3) 0.010(4) 0.026(5)
C12 0.043(7) 0.050(6) 0.042(6) 0.024(5) 0.019(5) 0.021(5)
O3 0.026(4) 0.019(3) 0.027(3) 0.004(2) 0.002(3) 0.003(3)
N3 0.025(4) 0.017(3) 0.026(4) 0.005(3) 0.005(3) 0.007(3)
C13 0.021(5) 0.017(4) 0.030(5) 0.007(4) 0.011(4) 0.006(4)
C14 0.078(10) 0.043(6) 0.033(6) 0.005(5) 0.026(6) 0.005(6)
C15 0.010(5) 0.042(6) 0.067(8) -0.014(5) 0.006(5) -0.014(4)
C16 0.039(7) 0.054(7) 0.025(5) -0.016(5) -0.013(4) 0.018(6)
C17 0.033(6) 0.030(5) 0.022(5) -0.005(4) -0.002(4) 0.021(4)
C18 0.064(8) 0.030(5) 0.029(5) -0.001(4) -0.012(5) 0.031(5)
O4 0.033(4) 0.015(3) 0.027(3) 0.002(2) 0.020(3) 0.003(3)
N4 0.032(5) 0.012(3) 0.026(4) -0.001(3) 0.017(3) 0.001(3)
C19 0.016(2) 0.016(2) 0.016(2) 0.0057(14) 0.0064(14) 0.0026(14)
C20 0.043(6) 0.026(5) 0.044(6) 0.019(4) 0.026(5) 0.021(4)
C21 0.045(7) 0.019(5) 0.063(7) 0.005(5) 0.031(5) 0.012(5)
C22 0.064(8) 0.035(6) 0.042(6) 0.002(5) 0.036(6) 0.013(5)
C23 0.054(7) 0.024(5) 0.038(5) 0.018(4) 0.024(5) 0.016(5)
C24 0.065(9) 0.037(6) 0.043(6) 0.001(5) 0.025(6) 0.005(6)
O5 0.027(4) 0.010(3) 0.027(3) 0.007(2) 0.009(3) 0.005(2)
N5 0.026(4) 0.018(3) 0.020(3) 0.009(3) 0.000(3) 0.008(3)
C25 0.026(5) 0.018(4) 0.014(4) 0.005(3) 0.008(3) 0.005(4)
C26 0.095(10) 0.022(5) 0.024(5) -0.001(4) 0.015(5) -0.001(5)
C27 0.136(14) 0.061(8) 0.027(6) 0.017(6) 0.000(7) 0.018(8)
C28 0.080(10) 0.047(7) 0.055(7) 0.042(6) -0.009(6) 0.011(6)
C29 0.031(6) 0.036(5) 0.041(6) 0.024(5) 0.005(4) 0.005(4)
C30 0.080(10) 0.031(6) 0.066(8) 0.016(5) 0.011(7) 0.028(6)
O6 0.013(3) 0.014(3) 0.031(3) 0.004(2) 0.010(2) -0.004(2)
N6 0.026(5) 0.023(4) 0.030(4) 0.009(3) 0.004(3) 0.011(3)
C31 0.016(5) 0.011(4) 0.021(4) 0.006(3) 0.015(3) -0.002(3)
C32 0.023(5) 0.021(4) 0.042(5) 0.016(4) 0.010(4) 0.010(4)
C33 0.027(6) 0.039(6) 0.039(5) 0.013(4) 0.004(4) 0.005(5)
C34 0.021(6) 0.040(5) 0.037(5) 0.014(4) -0.003(4) -0.014(4)
C35 0.027(6) 0.027(5) 0.031(5) 0.015(4) -0.001(4) -0.004(4)
C36 0.073(10) 0.038(6) 0.091(10) 0.042(7) 0.007(7) 0.007(6)
O7 0.039(4) 0.025(3) 0.039(4) -0.002(3) 0.008(3) 0.011(3)
C37 0.036(7) 0.058(7) 0.063(8) -0.006(6) 0.011(6) 0.016(6)
C38 0.079(13) 0.058(10) 0.27(3) -0.031(13) 0.097(16) 0.000(9)
C39 0.099(11) 0.036(6) 0.030(6) -0.005(5) 0.008(6) 0.010(7)
C40 0.065(8) 0.038(6) 0.021(5) 0.003(4) 0.006(5) 0.027(5)
O8 0.097(7) 0.067(5) 0.057(5) 0.043(4) 0.053(5) 0.062(5)
C41 0.131(15) 0.111(12) 0.080(10) 0.065(9) 0.082(10) 0.082(11)
C42 0.35(4) 0.35(4) 0.25(3) 0.27(3) 0.26(3) 0.28(3)
C43 0.101(14) 0.121(14) 0.096(12) 0.058(11) 0.059(10) 0.062(11)
C44 0.077(10) 0.079(9) 0.094(10) 0.057(8) 0.036(8) 0.050(8)
O9 0.036(4) 0.029(3) 0.032(4) -0.002(3) -0.003(3) 0.001(3)
C45 0.042(8) 0.058(7) 0.055(7) 0.018(6) -0.025(5) 0.018(6)
C46 0.035(8) 0.074(10) 0.092(10) -0.002(8) -0.025(7) 0.017(7)
C47 0.041(9) 0.052(8) 0.123(13) -0.002(8) -0.024(8) -0.019(7)
C48 0.064(8) 0.033(6) 0.042(6) 0.006(5) 0.013(5) 0.009(5)
O10 0.038(4) 0.035(3) 0.034(3) 0.016(3) 0.005(3) 0.024(3)
C49 0.160(18) 0.129(14) 0.069(10) -0.016(9) -0.028(10) 0.128(14)
C50 0.23(2) 0.093(12) 0.075(10) -0.006(9) -0.047(13) 0.127(15)
C51 0.143(6) 0.126(6) 0.144(6) 0.052(2) -0.0679(19) 0.050(2)
C52 0.133(17) 0.073(11) 0.162(18) -0.002(11) -0.084(14) 0.059(11)
O11 0.082(6) 0.015(3) 0.037(4) 0.013(3) 0.031(4) 0.011(3)
C53 0.075(9) 0.022(5) 0.042(6) -0.012(4) 0.037(6) -0.031(5)
C54 0.160(19) 0.082(11) 0.075(11) 0.033(9) 0.056(12) -0.038(11)
C55 0.143(18) 0.069(10) 0.121(14) 0.071(10) 0.033(13) 0.020(11)
C56 0.116(12) 0.025(5) 0.069(8) 0.027(5) 0.032(8) 0.030(7)
O12 0.049(5) 0.054(5) 0.059(5) 0.022(4) 0.018(4) 0.040(4)
C57 0.134(15) 0.111(12) 0.065(9) 0.039(9) 0.029(9) 0.097(12)
C58 0.21(2) 0.175(19) 0.144(16) 0.138(16) 0.128(17) 0.169(19)
C59 0.047(8) 0.040(6) 0.092(10) 0.017(6) 0.021(7) 0.025(6)
C60 0.040(7) 0.032(5) 0.069(7) 0.023(5) 0.023(6) 0.013(5)
O13 0.035(4) 0.042(4) 0.048(4) 0.012(3) 0.028(3) 0.010(3)
C61 0.50(5) 0.45(5) 0.39(4) 0.41(4) 0.42(4) 0.45(5)
C62 0.129(19) 0.34(4) 0.091(14) 0.15(2) 0.039(13) 0.09(2)
C63 0.17(2) 0.100(13) 0.091(13) -0.016(10) 0.098(15) 0.019(13)
C64 0.079(11) 0.084(10) 0.124(13) 0.071(9) 0.075(10) 0.040(8)
O14 0.062(5) 0.033(4) 0.023(3) 0.003(3) 0.011(3) 0.019(3)
C65 0.067(8) 0.031(5) 0.033(5) 0.003(4) 0.019(5) 0.026(5)
C66 0.089(10) 0.029(5) 0.033(6) 0.003(4) 0.007(6) 0.022(6)
C67 0.071(9) 0.043(6) 0.039(6) 0.010(5) 0.029(6) 0.022(6)
C68 0.044(7) 0.037(6) 0.038(6) -0.005(4) 0.010(5) 0.011(5)
O15 0.062(5) 0.033(4) 0.039(4) 0.008(3) 0.006(3) 0.013(4)
C69 0.068(9) 0.033(6) 0.047(6) 0.006(5) 0.026(6) 0.007(5)
C70 0.186(19) 0.059(9) 0.048(8) 0.020(7) 0.005(9) 0.054(10)
C71 0.24(2) 0.045(8) 0.063(9) 0.013(7) 0.053(11) 0.081(11)
C72 0.124(13) 0.040(6) 0.043(7) 0.013(5) 0.001(7) 0.033(7)

loop_
_atom_type_symbol
_atom_type_description
_atom_type_scat_dispersion_real
_atom_type_scat_dispersion_imag
_atom_type_scat_source
C C 0.0033 0.0016 'International Tables Vol C Tables 4.2.6.8 and 6.1.1.4'
H H 0.0000 0.0000 'International Tables Vol C Tables 4.2.6.8 and 6.1.1.4'
N N 0.0061 0.0033 'International Tables Vol C Tables 4.2.6.8 and 6.1.1.4'
O O 0.0106 0.0060 'International Tables Vol C Tables 4.2.6.8 and 6.1.1.4'
Li Li -0.0003 0.0001 'International Tables Vol C Tables 4.2.6.8 and 6.1.1.4'

loop_
_geom_angle_atom_site_label_1
_geom_angle_atom_site_label_2
_geom_angle_atom_site_label_3
_geom_angle
O8 Li1 O7 99.0(7)
O8 Li1 C6 106.5(6)
O7 Li1 C6 120.9(8)
O8 Li1 C12 109.8(7)
O7 Li1 C12 110.1(7)
C6 Li1 C12 109.6(7)
O8 Li1 Li2 160.8(7)
O7 Li1 Li2 100.2(6)
C6 Li1 Li2 64.4(5)
C12 Li1 Li2 61.6(5)
O3 Li2 N1 116.9(7)
O3 Li2 N2 113.1(7)
N1 Li2 N2 125.2(7)
O3 Li2 Li1 156.6(8)
N1 Li2 Li1 69.5(5)
N2 Li2 Li1 73.8(5)
O2 Li3 O1 122.4(9)
O2 Li3 O9 111.6(7)
O1 Li3 O9 116.9(7)
O2 Li3 O6 103.6(7)
O1 Li3 O6 93.1(6)
O9 Li3 O6 104.1(8)
O4 Li4 O1 97.3(7)
O4 Li4 O6 93.9(6)
O1 Li4 O6 94.1(6)
O4 Li4 O12 120.9(7)
O1 Li4 O12 123.1(7)
O6 Li4 O12 120.6(7)
O11 Li5 O3 116.7(8)
O11 Li5 O4 109.6(7)
O3 Li5 O4 113.4(7)
O11 Li5 O1 112.7(7)
O3 Li5 O1 108.4(7)
O4 Li5 O1 93.7(7)
O2 Li6 N5 119.9(8)
O2 Li6 N6 121.8(7)
N5 Li6 N6 118.1(7)
O2 Li6 O5 92.3(6)
N5 Li6 O5 63.1(4)
N6 Li6 O5 118.2(7)
O2 Li6 O6 84.8(5)
N5 Li6 O6 135.4(7)
N6 Li6 O6 56.6(4)
O5 Li6 O6 80.8(5)
O3 Li7 O2 112.9(7)
O3 Li7 O10 117.4(7)
O2 Li7 O10 113.8(7)
O3 Li7 O5 106.6(6)
O2 Li7 O5 96.7(6)
O10 Li7 O5 106.7(6)
O13 Li8 O4 122.8(7)
O13 Li8 O6 108.0(9)
O4 Li8 O6 92.9(6)
O13 Li8 O5 113.4(7)
O4 Li8 O5 110.6(8)
O6 Li8 O5 105.8(6)
O13 Li8 N4 90.0(5)
O4 Li8 N4 55.7(4)
O6 Li8 N4 148.5(7)
O5 Li8 N4 89.5(6)
O5 Li9 N3 118.7(8)
O5 Li9 N4 114.2(8)
N3 Li9 N4 127.0(8)
O5 Li9 O3 88.3(6)
N3 Li9 O3 57.3(5)
N4 Li9 O3 124.8(7)
O5 Li9 O4 88.2(6)
N3 Li9 O4 123.3(7)
N4 Li9 O4 55.9(5)
O3 Li9 O4 76.7(4)
O15 Li10 O14 104.4(7)
O15 Li10 C18 116.7(10)
O14 Li10 C18 104.5(7)
O15 Li10 C24 115.2(9)
O14 Li10 C24 104.4(9)
C18 Li10 C24 110.1(7)
C1 O1 Li3 119.7(6)
C1 O1 Li4 141.1(7)
Li3 O1 Li4 87.4(6)
C1 O1 Li5 108.2(7)
Li3 O1 Li5 113.3(6)
Li4 O1 Li5 81.7(6)
C1 N1 C5 120.4(8)
C1 N1 Li2 111.4(7)
C5 N1 Li2 125.2(8)
O1 C1 N1 115.2(7)
O1 C1 C2 122.7(9)
N1 C1 C2 122.1(8)
C1 C2 C3 117.9(9)
C4 C3 C2 120.0(8)
C3 C4 C5 120.3(8)
N1 C5 C6 118.4(9)
N1 C5 C4 119.2(9)
C6 C5 C4 122.4(9)
C5 C6 Li1 99.9(7)
C7 O2 Li3 118.2(6)
C7 O2 Li6 135.7(6)
Li3 O2 Li6 94.4(7)
C7 O2 Li7 103.3(6)
Li3 O2 Li7 113.7(6)
Li6 O2 Li7 88.0(6)
C7 N2 C11 121.8(7)
C7 N2 Li2 117.2(7)
C11 N2 Li2 120.2(7)
O2 C7 N2 115.7(7)
O2 C7 C8 121.9(7)
N2 C7 C8 122.4(8)
C7 C8 C9 117.0(8)
C10 C9 C8 121.4(8)
C9 C10 C11 121.5(8)
C12 C11 N2 119.6(8)
C12 C11 C10 124.6(9)
N2 C11 C10 115.8(8)
C11 C12 Li1 108.3(8)
C13 O3 Li7 108.5(6)
C13 O3 Li5 122.7(7)
Li7 O3 Li5 117.7(7)
C13 O3 Li2 125.1(7)
Li7 O3 Li2 89.2(6)
Li5 O3 Li2 88.6(6)
C13 O3 Li9 79.3(6)
Li7 O3 Li9 72.5(5)
Li5 O3 Li9 84.1(6)
Li2 O3 Li9 154.0(7)
C13 N3 C17 121.4(8)
C13 N3 Li9 106.2(7)
C17 N3 Li9 131.4(8)
N3 C13 O3 115.5(7)
N3 C13 C14 121.7(9)
O3 C13 C14 122.7(8)
C13 C14 C15 118.7(10)
C16 C15 C14 121.2(10)
C15 C16 C17 118.6(9)
N3 C17 C18 120.9(10)
N3 C17 C16 118.2(8)
C18 C17 C16 120.9(9)
C17 C18 Li10 104.5(7)
C19 O4 Li4 139.7(7)
C19 O4 Li5 122.7(6)
Li4 O4 Li5 85.1(6)
C19 O4 Li8 101.3(6)
Li4 O4 Li8 86.2(6)
Li5 O4 Li8 118.9(6)
C19 O4 Li9 78.4(5)
Li4 O4 Li9 138.7(6)
Li5 O4 Li9 81.9(6)
Li8 O4 Li9 66.8(6)
C19 N4 C23 121.1(7)
C19 N4 Li9 107.6(7)
C23 N4 Li9 128.0(8)
C19 N4 Li8 71.2(5)
C23 N4 Li8 144.5(6)
Li9 N4 Li8 65.8(6)
O4 C19 N4 114.2(7)
O4 C19 C20 122.4(7)
N4 C19 C20 123.3(7)
C21 C20 C19 116.7(9)
C20 C21 C22 121.2(9)
C21 C22 C23 119.3(9)
N4 C23 C24 120.8(9)
N4 C23 C22 118.4(9)
C24 C23 C22 120.9(9)
C23 C24 Li10 101.6(8)
C25 O5 Li9 120.7(7)
C25 O5 Li8 129.6(7)
Li9 O5 Li8 81.9(7)
C25 O5 Li7 110.5(6)
Li9 O5 Li7 84.7(6)
Li8 O5 Li7 116.4(6)
C25 O5 Li6 85.1(5)
Li9 O5 Li6 152.7(6)
Li8 O5 Li6 88.2(6)
Li7 O5 Li6 77.1(5)
C25 N5 C29 119.3(7)
C25 N5 Li6 94.6(6)
C29 N5 Li6 144.9(7)
O5 C25 N5 115.7(6)
O5 C25 C26 122.4(7)
N5 C25 C26 121.9(7)
C27 C26 C25 118.0(9)
C26 C27 C28 120.0(10)
C29 C28 C27 118.6(9)
N5 C29 C28 121.9(9)
N5 C29 C30 116.5(8)
C28 C29 C30 121.5(9)
C31 O6 Li8 112.4(6)
C31 O6 Li4 138.9(7)
Li8 O6 Li4 84.0(6)
C31 O6 Li3 115.9(6)
Li8 O6 Li3 118.0(7)
Li4 O6 Li3 84.2(5)
C31 O6 Li6 80.5(5)
Li8 O6 Li6 79.6(5)
Li4 O6 Li6 140.6(6)
Li3 O6 Li6 72.7(5)
C35 N6 C31 121.9(8)
C35 N6 Li6 134.6(7)
C31 N6 Li6 103.2(6)
O6 C31 N6 119.6(8)
O6 C31 C32 122.7(7)
N6 C31 C32 117.7(7)
C33 C32 C31 119.1(8)
C32 C33 C34 120.9(10)
C35 C34 C33 118.8(9)
N6 C35 C34 121.5(8)
N6 C35 C36 116.2(9)
C34 C35 C36 122.3(9)
C37 O7 C40 108.7(8)
C37 O7 Li1 124.0(7)
C40 O7 Li1 115.5(7)
C38 C37 O7 109.5(10)
C37 C38 C39 109.1(13)
C38 C39 C40 104.2(10)
O7 C40 C39 107.7(9)
C44 O8 C41 108.8(9)
C44 O8 Li1 127.3(8)
C41 O8 Li1 123.7(8)
C42 C41 O8 107.3(13)
C41 C42 C43 113.2(13)
C42 C43 C44 101.9(13)
O8 C44 C43 107.5(10)
C45 O9 C48 109.0(8)
C45 O9 Li3 121.3(7)
C48 O9 Li3 124.9(7)
O9 C45 C46 107.4(9)
C47 C46 C45 105.0(11)
C46 C47 C48 106.6(11)
O9 C48 C47 105.3(10)
C52 O10 C49 106.4(10)
C52 O10 Li7 129.5(8)
C49 O10 Li7 124.0(8)
O10 C49 C50 107.1(11)
C51 C50 C49 107.4(13)
C50 C51 C52 109.2(14)
O10 C52 C51 108.1(14)
C56 O11 C53 109.1(8)
C56 O11 Li5 115.8(8)
C53 O11 Li5 123.0(8)
O11 C53 C54 105.9(13)
C55 C54 C53 103.4(12)
C54 C55 C56 106.7(14)
O11 C56 C55 104.6(13)
C57 O12 C60 106.2(9)
C57 O12 Li4 129.8(9)
C60 O12 Li4 122.9(8)
O12 C57 C58 107.2(11)
C59 C58 C57 108.0(11)
C58 C59 C60 103.9(10)
O12 C60 C59 105.5(8)
C61 O13 C64 105.9(9)
C61 O13 Li8 127.7(10)
C64 O13 Li8 124.3(7)
O13 C61 C62 111(2)
C61 C62 C63 103.9(13)
C64 C63 C62 105.2(14)
C63 C64 O13 106.6(13)
C65 O14 C68 109.7(7)
C65 O14 Li10 118.6(7)
C68 O14 Li10 119.0(8)
O14 C65 C66 105.7(7)
C65 C66 C67 101.2(9)
C68 C67 C66 101.2(9)
O14 C68 C67 105.6(8)
C69 O15 C72 106.5(7)
C69 O15 Li10 122.2(7)
C72 O15 Li10 123.7(8)
C70 C69 O15 108.0(9)
C71 C70 C69 108.6(11)
C70 C71 C72 106.9(11)
O15 C72 C71 106.9(10)

loop_
_geom_bond_atom_site_label_1
_geom_bond_atom_site_label_2
_geom_bond_distance
Li1 O8 1.994(15)
Li1 O7 1.998(15)
Li1 C6 2.198(16)
Li1 C12 2.230(16)
Li1 Li2 3.530(19)
Li2 O3 1.957(14)
Li2 N1 1.996(15)
Li2 N2 2.015(15)
Li3 O2 1.898(15)
Li3 O1 1.937(13)
Li3 O9 1.961(16)
Li3 O6 2.034(16)
Li4 O4 1.916(15)
Li4 O1 1.959(15)
Li4 O6 1.982(14)
Li4 O12 1.991(15)
Li5 O11 1.937(14)
Li5 O3 1.938(15)
Li5 O4 1.948(15)
Li5 O1 2.036(15)
Li6 O2 1.907(15)
Li6 N5 2.043(15)
Li6 N6 2.070(17)
Li6 O5 2.267(15)
Li6 O6 2.613(15)
Li7 O3 1.927(14)
Li7 O2 1.979(14)
Li7 O10 2.010(15)
Li7 O5 2.063(15)
Li8 O13 1.933(16)
Li8 O4 1.956(15)
Li8 O6 1.974(16)
Li8 O5 2.004(15)
Li8 N4 2.678(16)
Li9 O5 1.970(16)
Li9 N3 1.984(18)
Li9 N4 1.996(18)
Li9 O3 2.580(16)
Li9 O4 2.655(17)
Li10 O15 1.934(16)
Li10 O14 1.994(16)
Li10 C18 2.243(18)
Li10 C24 2.30(2)
O1 C1 1.318(9)
N1 C1 1.356(11)
N1 C5 1.367(10)
C1 C2 1.386(12)
C2 C3 1.407(13)
C3 C4 1.371(15)
C4 C5 1.408(14)
C5 C6 1.407(15)
O2 C7 1.330(9)
N2 C7 1.335(10)
N2 C11 1.400(11)
C7 C8 1.395(11)
C8 C9 1.398(13)
C9 C10 1.342(13)
C10 C11 1.433(12)
C11 C12 1.380(13)
O3 C13 1.335(10)
N3 C13 1.326(10)
N3 C17 1.359(11)
C13 C14 1.377(14)
C14 C15 1.388(16)
C15 C16 1.339(15)
C16 C17 1.457(15)
C17 C18 1.408(13)
O4 C19 1.343(9)
N4 C19 1.344(10)
N4 C23 1.358(11)
C19 C20 1.395(11)
C20 C21 1.387(13)
C21 C22 1.390(16)
C22 C23 1.435(14)
C23 C24 1.392(15)
O5 C25 1.335(9)
N5 C25 1.337(10)
N5 C29 1.348(11)
C25 C26 1.381(11)
C26 C27 1.370(16)
C27 C28 1.394(17)
C28 C29 1.352(14)
C29 C30 1.477(14)
O6 C31 1.284(9)
N6 C35 1.331(11)
N6 C31 1.345(10)
C31 C32 1.427(12)
C32 C33 1.344(12)
C33 C34 1.375(14)
C34 C35 1.348(14)
C35 C36 1.517(14)
O7 C37 1.406(12)
O7 C40 1.428(11)
C37 C38 1.395(18)
C38 C39 1.47(2)
C39 C40 1.490(16)
O8 C44 1.396(13)
O8 C41 1.413(13)
C41 C42 1.34(2)
C42 C43 1.43(2)
C43 C44 1.490(18)
O9 C45 1.411(11)
O9 C48 1.447(11)
C45 C46 1.460(16)
C46 C47 1.439(19)
C47 C48 1.469(18)
O10 C52 1.342(16)
O10 C49 1.394(14)
C49 C50 1.454(18)
C50 C51 1.28(2)
C51 C52 1.45(2)
O11 C56 1.411(14)
O11 C53 1.431(12)
C53 C54 1.47(2)
C54 C55 1.41(3)
C55 C56 1.480(19)
O12 C57 1.413(14)
O12 C60 1.416(12)
C57 C58 1.464(18)
C58 C59 1.430(18)
C59 C60 1.510(14)
O13 C61 1.304(15)
O13 C64 1.437(14)
C61 C62 1.45(3)
C62 C63 1.46(3)
C63 C64 1.43(2)
O14 C65 1.411(11)
O14 C68 1.429(11)
C65 C66 1.491(13)
C66 C67 1.516(16)
C67 C68 1.492(14)
O15 C69 1.434(12)
O15 C72 1.440(13)
C69 C70 1.428(16)
C70 C71 1.407(17)
C71 C72 1.448(17)
